data_2229946
loop_
_publ_author_name
'Fun, Hoong-Kun'
'Asik, Safra Izuani Jama'
'Razak, Ibrahim Abdul'
Nithinchandra
'Kalluraya, Balakrishna'

_publ_section_title
;
 7-(4-Chlorobenzylidene)-3-[(4-chlorophenoxy)methyl]-6-(4-nitrothiophen-2-yl)-7<i>H</i>-1,2,4-triazolo[3,4-<i>b</i>][1,3,4]thiadiazine
;
_journal_coeditor_code CI5185
_journal_issue 5
_journal_name_full 'Acta Crystallographica Section E'
_journal_page_first o1266
_journal_page_last o1267
_journal_paper_doi 10.1107/S1600536811015637
_journal_volume 67
_journal_year 2011
_chemical_formula_iupac 'C22 H13 Cl2 N5 O3 S2'
_chemical_formula_moiety 'C22 H13 Cl2 N5 O3 S2'
_chemical_formula_sum 'C22 H13 Cl2 N5 O3 S2'
_chemical_formula_weight 530.39
_chemical_name_systematic
;
7-(4-Chlorobenzylidene)-3-[(4-chlorophenoxy)methyl]-6-(4-nitrothiophen-2-yl)-
7<i>H</i>-1,2,4-triazolo[3,4-<i>b</i>][1,3,4]thiadiazine
;
_space_group_IT_number 2
_symmetry_cell_setting triclinic
_symmetry_space_group_name_Hall '-P 1'
_symmetry_space_group_name_H-M 'P -1'
_atom_sites_solution_hydrogens geom
_atom_sites_solution_primary direct
_atom_sites_solution_secondary difmap
_audit_creation_method SHELXL-97
_cell_angle_alpha 94.4340(10)
_cell_angle_beta 97.9810(10)
_cell_angle_gamma 109.2420(10)
_cell_formula_units_Z 2
_cell_length_a 8.5021(2)
_cell_length_b 10.0379(2)
_cell_length_c 14.3623(3)
_cell_measurement_reflns_used 5767
_cell_measurement_temperature 296(2)
_cell_measurement_theta_max 31.95
_cell_measurement_theta_min 2.74
_cell_volume 1136.07(4)
_computing_cell_refinement 'SAINT (Bruker, 2009)'
_computing_data_collection 'APEX2 (Bruker, 2009)'
_computing_data_reduction 'SAINT (Bruker, 2009)'
_computing_molecular_graphics 'SHELXTL (Sheldrick, 2008)'
_computing_publication_material 'SHELXTL (Sheldrick, 2008) and PLATON (Spek, 2009)'
_computing_structure_refinement 'SHELXTL (Sheldrick, 2008)'
_computing_structure_solution 'SHELXTL (Sheldrick, 2008)'
_diffrn_ambient_temperature 296(2)
_diffrn_measured_fraction_theta_full 0.990
_diffrn_measured_fraction_theta_max 0.990
_diffrn_measurement_device_type
;
Bruker SMART APEXII CCD area-detector
;
_diffrn_measurement_method '\f and \w'
_diffrn_radiation_monochromator graphite
_diffrn_radiation_source 'fine-focus sealed tube'
_diffrn_radiation_type MoK\a
_diffrn_radiation_wavelength 0.71073
_diffrn_reflns_av_R_equivalents 0.0306
_diffrn_reflns_av_sigmaI/netI 0.0339
_diffrn_reflns_limit_h_max 11
_diffrn_reflns_limit_h_min -11
_diffrn_reflns_limit_k_max 14
_diffrn_reflns_limit_k_min -14
_diffrn_reflns_limit_l_max 20
_diffrn_reflns_limit_l_min -20
_diffrn_reflns_number 19590
_diffrn_reflns_theta_full 30.00
_diffrn_reflns_theta_max 30.00
_diffrn_reflns_theta_min 2.44
_diffrn_standards_number 0
_exptl_absorpt_coefficient_mu 0.506
_exptl_absorpt_correction_T_max 0.9455
_exptl_absorpt_correction_T_min 0.8266
_exptl_absorpt_correction_type multi-scan
_exptl_absorpt_process_details '(<i>SADABS</i>; Bruker, 2009)'
_exptl_crystal_colour yellow
_exptl_crystal_density_diffrn 1.551
_exptl_crystal_density_method 'not measured'
_exptl_crystal_description Plate
_exptl_crystal_F_000 540
_exptl_crystal_size_max 0.39
_exptl_crystal_size_mid 0.32
_exptl_crystal_size_min 0.11
_refine_diff_density_max 0.589
_refine_diff_density_min -0.460
_refine_ls_extinction_method none
_refine_ls_goodness_of_fit_ref 1.043
_refine_ls_hydrogen_treatment constr
_refine_ls_matrix_type full
_refine_ls_number_parameters 307
_refine_ls_number_reflns 6548
_refine_ls_number_restraints 0
_refine_ls_restrained_S_all 1.043
_refine_ls_R_factor_all 0.0582
_refine_ls_R_factor_gt 0.0444
_refine_ls_shift/su_max 0.001
_refine_ls_shift/su_max_lt 0.001
_refine_ls_shift/su_mean 0.000
_refine_ls_structure_factor_coef Fsqd
_refine_ls_weighting_details 'calc w=1/[\s^2^(Fo^2^)+(0.0647P)^2^+0.3979P] where P=(Fo^2^+2Fc^2^)/3'
_refine_ls_weighting_scheme calc
_refine_ls_wR_factor_gt 0.1213
_refine_ls_wR_factor_ref 0.1333
_reflns_number_gt 5142
_reflns_number_total 6548
_reflns_threshold_expression I>2\s(I)
_cod_data_source_file ci5185.cif
_cod_data_source_block I
_cod_database_code 2229946
_cod_database_fobs_code 2229946

loop_
_symmetry_equiv_pos_as_xyz
'x, y, z'
'-x, -y, -z'

loop_
_atom_site_type_symbol
_atom_site_label
_atom_site_fract_x
_atom_site_fract_y
_atom_site_fract_z
_atom_site_U_iso_or_equiv
_atom_site_adp_type
_atom_site_calc_flag
_atom_site_refinement_flags
_atom_site_occupancy
_atom_site_symmetry_multiplicity
_atom_site_disorder_assembly
_atom_site_disorder_group
S S1 0.31310(6) 0.39243(5) 0.13806(3) 0.03764(12) Uani d . 1 1 . .
S S2 0.65367(7) 0.90408(5) 0.02701(4) 0.04462(14) Uani d . 1 1 . .
Cl Cl1 0.32206(12) 1.05741(9) -0.46034(7) 0.0906(3) Uani d . 1 1 . .
Cl Cl2 0.17004(8) 0.36669(8) 0.58962(4) 0.06035(17) Uani d . 1 1 . .
N N1 0.0052(2) 0.34827(18) -0.09684(11) 0.0418(4) Uani d . 1 1 . .
N N2 0.0543(2) 0.29741(17) -0.01333(11) 0.0391(3) Uani d . 1 1 . .
N N3 0.23458(18) 0.51207(16) -0.01635(10) 0.0316(3) Uani d . 1 1 . .
N N4 0.37735(19) 0.63329(16) 0.00403(10) 0.0349(3) Uani d . 1 1 . .
N N5 1.0471(2) 0.9832(2) 0.22741(17) 0.0602(5) Uani d . 1 1 . .
O O1 0.25195(18) 0.62527(17) -0.20276(10) 0.0451(3) Uani d . 1 1 . .
O O2 1.1570(3) 1.0856(3) 0.2079(2) 0.0994(8) Uani d . 1 1 . .
O O3 1.0661(3) 0.9215(3) 0.29489(15) 0.0825(6) Uani d . 1 1 . .
C C1 0.1175(3) 0.7481(2) -0.31056(13) 0.0416(4) Uani d . 1 1 . .
H H1A 0.0097 0.6926 -0.3027 0.050 Uiso calc R 1 1 . .
C C2 0.1376(3) 0.8504(2) -0.37127(14) 0.0455(5) Uani d . 1 1 . .
H H2A 0.0436 0.8644 -0.4045 0.055 Uiso calc R 1 1 . .
C C3 0.2982(3) 0.9316(2) -0.38211(16) 0.0486(5) Uani d . 1 1 . .
C C4 0.4404(3) 0.9153(3) -0.33232(18) 0.0540(5) Uani d . 1 1 . .
H H4A 0.5479 0.9717 -0.3399 0.065 Uiso calc R 1 1 . .
C C5 0.4199(3) 0.8139(2) -0.27120(15) 0.0464(5) Uani d . 1 1 . .
H H5A 0.5145 0.8028 -0.2364 0.056 Uiso calc R 1 1 . .
C C6 0.2593(2) 0.7284(2) -0.26134(12) 0.0367(4) Uani d . 1 1 . .
C C7 0.0975(3) 0.5693(2) -0.16998(14) 0.0433(4) Uani d . 1 1 . .
H H7A 0.0089 0.5158 -0.2227 0.052 Uiso calc R 1 1 . .
H H7B 0.0664 0.6464 -0.1426 0.052 Uiso calc R 1 1 . .
C C8 0.1140(2) 0.4746(2) -0.09737(12) 0.0355(4) Uani d . 1 1 . .
C C9 0.1912(2) 0.39706(18) 0.03185(12) 0.0321(3) Uani d . 1 1 . .
C C10 0.4010(2) 0.57962(18) 0.16945(12) 0.0314(3) Uani d . 1 1 . .
C C11 0.4557(2) 0.66196(18) 0.09118(12) 0.0317(3) Uani d . 1 1 . .
C C12 0.6138(2) 0.78458(19) 0.10904(12) 0.0336(3) Uani d . 1 1 . .
C C13 0.7497(2) 0.8140(2) 0.17988(13) 0.0379(4) Uani d . 1 1 . .
H H13A 0.7535 0.7623 0.2307 0.045 Uiso calc R 1 1 . .
C C14 0.8840(2) 0.9339(2) 0.16526(15) 0.0416(4) Uani d . 1 1 . .
C C15 0.8518(3) 0.9942(2) 0.08699(16) 0.0456(5) Uani d . 1 1 . .
H H15A 0.9278 1.0739 0.0687 0.055 Uiso calc R 1 1 . .
C C16 0.4132(2) 0.64263(19) 0.25710(12) 0.0351(4) Uani d . 1 1 . .
H H16A 0.4627 0.7413 0.2673 0.042 Uiso calc R 1 1 . .
C C17 0.3573(2) 0.57331(19) 0.33897(12) 0.0336(3) Uani d . 1 1 . .
C C18 0.2834(3) 0.6385(2) 0.40089(13) 0.0405(4) Uani d . 1 1 . .
H H18A 0.2732 0.7258 0.3906 0.049 Uiso calc R 1 1 . .
C C19 0.2251(3) 0.5746(2) 0.47743(13) 0.0435(4) Uani d . 1 1 . .
H H19A 0.1746 0.6180 0.5179 0.052 Uiso calc R 1 1 . .
C C20 0.2426(2) 0.4462(2) 0.49313(12) 0.0392(4) Uani d . 1 1 . .
C C21 0.3189(3) 0.3808(2) 0.43452(13) 0.0411(4) Uani d . 1 1 . .
H H21A 0.3314 0.2947 0.4463 0.049 Uiso calc R 1 1 . .
C C22 0.3765(2) 0.4453(2) 0.35809(12) 0.0377(4) Uani d . 1 1 . .
H H22A 0.4290 0.4021 0.3188 0.045 Uiso calc R 1 1 . .

loop_
_atom_site_aniso_label
_atom_site_aniso_U_11
_atom_site_aniso_U_22
_atom_site_aniso_U_33
_atom_site_aniso_U_12
_atom_site_aniso_U_13
_atom_site_aniso_U_23
S1 0.0452(3) 0.0336(2) 0.0311(2) 0.01036(19) 0.00304(18) 0.00748(16)
S2 0.0439(3) 0.0399(3) 0.0487(3) 0.0095(2) 0.0095(2) 0.0183(2)
Cl1 0.1026(6) 0.0671(4) 0.1053(6) 0.0239(4) 0.0179(5) 0.0532(4)
Cl2 0.0592(4) 0.0895(4) 0.0412(3) 0.0276(3) 0.0205(2) 0.0311(3)
N1 0.0374(9) 0.0467(9) 0.0348(8) 0.0072(7) 0.0040(6) 0.0042(7)
N2 0.0395(9) 0.0373(8) 0.0343(8) 0.0054(7) 0.0059(6) 0.0041(6)
N3 0.0280(7) 0.0361(7) 0.0276(6) 0.0057(6) 0.0063(5) 0.0072(5)
N4 0.0309(7) 0.0381(8) 0.0310(7) 0.0043(6) 0.0068(6) 0.0083(6)
N5 0.0348(10) 0.0588(12) 0.0699(14) 0.0003(9) 0.0002(9) -0.0045(10)
O1 0.0376(7) 0.0657(9) 0.0394(7) 0.0221(7) 0.0121(6) 0.0219(6)
O2 0.0397(10) 0.0808(15) 0.144(2) -0.0193(10) -0.0013(12) 0.0271(14)
O3 0.0505(11) 0.1096(17) 0.0642(12) 0.0057(11) -0.0134(9) 0.0150(11)
C1 0.0357(10) 0.0531(11) 0.0356(9) 0.0142(9) 0.0050(7) 0.0100(8)
C2 0.0512(12) 0.0492(11) 0.0379(10) 0.0227(10) 0.0005(8) 0.0052(8)
C3 0.0614(14) 0.0369(10) 0.0472(11) 0.0146(9) 0.0109(10) 0.0109(8)
C4 0.0462(12) 0.0482(12) 0.0640(14) 0.0089(10) 0.0117(10) 0.0162(10)
C5 0.0370(10) 0.0531(12) 0.0483(11) 0.0151(9) 0.0045(8) 0.0099(9)
C6 0.0361(9) 0.0473(10) 0.0274(8) 0.0153(8) 0.0051(7) 0.0060(7)
C7 0.0338(10) 0.0613(12) 0.0345(9) 0.0139(9) 0.0063(7) 0.0156(8)
C8 0.0308(9) 0.0439(10) 0.0287(8) 0.0090(7) 0.0048(6) 0.0046(7)
C9 0.0328(8) 0.0338(8) 0.0285(7) 0.0086(7) 0.0076(6) 0.0050(6)
C10 0.0283(8) 0.0348(8) 0.0291(8) 0.0071(7) 0.0062(6) 0.0073(6)
C11 0.0302(8) 0.0349(8) 0.0295(8) 0.0083(7) 0.0086(6) 0.0075(6)
C12 0.0316(9) 0.0332(8) 0.0328(8) 0.0049(7) 0.0087(7) 0.0074(6)
C13 0.0331(9) 0.0427(10) 0.0329(8) 0.0063(8) 0.0058(7) 0.0053(7)
C14 0.0309(9) 0.0404(10) 0.0457(10) 0.0031(8) 0.0069(8) 0.0002(8)
C15 0.0408(11) 0.0304(9) 0.0591(12) 0.0004(8) 0.0172(9) 0.0059(8)
C16 0.0346(9) 0.0352(9) 0.0315(8) 0.0056(7) 0.0082(7) 0.0046(7)
C17 0.0302(8) 0.0395(9) 0.0274(8) 0.0073(7) 0.0052(6) 0.0037(6)
C18 0.0448(11) 0.0387(9) 0.0372(9) 0.0115(8) 0.0118(8) 0.0053(7)
C19 0.0466(11) 0.0532(12) 0.0327(9) 0.0178(9) 0.0138(8) 0.0031(8)
C20 0.0331(9) 0.0540(11) 0.0263(8) 0.0086(8) 0.0047(7) 0.0089(7)
C21 0.0434(11) 0.0495(11) 0.0341(9) 0.0201(9) 0.0051(8) 0.0118(8)
C22 0.0389(10) 0.0496(10) 0.0278(8) 0.0192(8) 0.0060(7) 0.0055(7)

loop_
_atom_type_symbol
_atom_type_description
_atom_type_scat_dispersion_real
_atom_type_scat_dispersion_imag
_atom_type_scat_source
C C 0.0033 0.0016 'International Tables Vol C Tables 4.2.6.8 and 6.1.1.4'
H H 0.0000 0.0000 'International Tables Vol C Tables 4.2.6.8 and 6.1.1.4'
N N 0.0061 0.0033 'International Tables Vol C Tables 4.2.6.8 and 6.1.1.4'
O O 0.0106 0.0060 'International Tables Vol C Tables 4.2.6.8 and 6.1.1.4'
S S 0.1246 0.1234 'International Tables Vol C Tables 4.2.6.8 and 6.1.1.4'
Cl Cl 0.1484 0.1585 'International Tables Vol C Tables 4.2.6.8 and 6.1.1.4'

loop_
_geom_angle_atom_site_label_1
_geom_angle_atom_site_label_2
_geom_angle_atom_site_label_3
_geom_angle_site_symmetry_1
_geom_angle_site_symmetry_3
_geom_angle
_geom_angle_publ_flag
C9 S1 C10 . . 95.62(8) ?
C15 S2 C12 . . 92.18(10) ?
C8 N1 N2 . . 107.87(15) ?
C9 N2 N1 . . 106.29(15) ?
C9 N3 C8 . . 104.63(14) ?
C9 N3 N4 . . 128.75(14) ?
C8 N3 N4 . . 126.23(14) ?
C11 N4 N3 . . 115.80(14) ?
O3 N5 O2 . . 124.2(2) ?
O3 N5 C14 . . 118.5(2) ?
O2 N5 C14 . . 117.2(2) ?
C6 O1 C7 . . 115.44(15) ?
C2 C1 C6 . . 119.61(19) ?
C2 C1 H1A . . 120.2 ?
C6 C1 H1A . . 120.2 ?
C3 C2 C1 . . 119.4(2) ?
C3 C2 H2A . . 120.3 ?
C1 C2 H2A . . 120.3 ?
C2 C3 C4 . . 121.7(2) ?
C2 C3 Cl1 . . 119.05(18) ?
C4 C3 Cl1 . . 119.29(18) ?
C5 C4 C3 . . 118.8(2) ?
C5 C4 H4A . . 120.6 ?
C3 C4 H4A . . 120.6 ?
C4 C5 C6 . . 120.4(2) ?
C4 C5 H5A . . 119.8 ?
C6 C5 H5A . . 119.8 ?
O1 C6 C5 . . 116.08(17) ?
O1 C6 C1 . . 123.84(17) ?
C5 C6 C1 . . 120.07(18) ?
O1 C7 C8 . . 109.98(16) ?
O1 C7 H7A . . 109.7 ?
C8 C7 H7A . . 109.7 ?
O1 C7 H7B . . 109.7 ?
C8 C7 H7B . . 109.7 ?
H7A C7 H7B . . 108.2 ?
N1 C8 N3 . . 109.93(16) ?
N1 C8 C7 . . 124.21(17) ?
N3 C8 C7 . . 125.52(17) ?
N2 C9 N3 . . 111.26(15) ?
N2 C9 S1 . . 127.32(14) ?
N3 C9 S1 . . 121.40(13) ?
C16 C10 C11 . . 122.26(16) ?
C16 C10 S1 . . 122.39(13) ?
C11 C10 S1 . . 115.32(12) ?
N4 C11 C12 . . 114.57(15) ?
N4 C11 C10 . . 125.55(16) ?
C12 C11 C10 . . 119.85(15) ?
C13 C12 C11 . . 128.47(16) ?
C13 C12 S2 . . 111.57(14) ?
C11 C12 S2 . . 119.62(13) ?
C12 C13 C14 . . 110.48(17) ?
C12 C13 H13A . . 124.8 ?
C14 C13 H13A . . 124.8 ?
C15 C14 C13 . . 115.29(18) ?
C15 C14 N5 . . 122.83(19) ?
C13 C14 N5 . . 121.8(2) ?
C14 C15 S2 . . 110.47(15) ?
C14 C15 H15A . . 124.8 ?
S2 C15 H15A . . 124.8 ?
C10 C16 C17 . . 127.24(17) ?
C10 C16 H16A . . 116.4 ?
C17 C16 H16A . . 116.4 ?
C22 C17 C18 . . 118.34(16) ?
C22 C17 C16 . . 122.56(16) ?
C18 C17 C16 . . 119.10(17) ?
C19 C18 C17 . . 120.80(18) ?
C19 C18 H18A . . 119.6 ?
C17 C18 H18A . . 119.6 ?
C20 C19 C18 . . 119.36(18) ?
C20 C19 H19A . . 120.3 ?
C18 C19 H19A . . 120.3 ?
C19 C20 C21 . . 121.20(17) ?
C19 C20 Cl2 . . 119.24(15) ?
C21 C20 Cl2 . . 119.55(16) ?
C20 C21 C22 . . 119.05(18) ?
C20 C21 H21A . . 120.5 ?
C22 C21 H21A . . 120.5 ?
C21 C22 C17 . . 121.21(17) ?
C21 C22 H22A . . 119.4 ?
C17 C22 H22A . . 119.4 ?

loop_
_geom_bond_atom_site_label_1
_geom_bond_atom_site_label_2
_geom_bond_site_symmetry_2
_geom_bond_distance
_geom_bond_publ_flag
S1 C9 . 1.7342(18) ?
S1 C10 . 1.7727(18) ?
S2 C15 . 1.694(2) ?
S2 C12 . 1.7330(17) ?
Cl1 C3 . 1.736(2) ?
Cl2 C20 . 1.7386(18) ?
N1 C8 . 1.302(2) ?
N1 N2 . 1.403(2) ?
N2 C9 . 1.303(2) ?
N3 C9 . 1.364(2) ?
N3 C8 . 1.376(2) ?
N3 N4 . 1.383(2) ?
N4 C11 . 1.296(2) ?
N5 O3 . 1.210(3) ?
N5 O2 . 1.221(3) ?
N5 C14 . 1.449(3) ?
O1 C6 . 1.375(2) ?
O1 C7 . 1.410(2) ?
C1 C2 . 1.382(3) ?
C1 C6 . 1.391(3) ?
C1 H1A . 0.93 ?
C2 C3 . 1.378(3) ?
C2 H2A . 0.93 ?
C3 C4 . 1.381(3) ?
C4 C5 . 1.378(3) ?
C4 H4A . 0.93 ?
C5 C6 . 1.386(3) ?
C5 H5A . 0.93 ?
C7 C8 . 1.486(3) ?
C7 H7A . 0.97 ?
C7 H7B . 0.97 ?
C10 C16 . 1.339(2) ?
C10 C11 . 1.483(2) ?
C11 C12 . 1.467(2) ?
C12 C13 . 1.364(3) ?
C13 C14 . 1.413(3) ?
C13 H13A . 0.93 ?
C14 C15 . 1.354(3) ?
C15 H15A . 0.93 ?
C16 C17 . 1.468(2) ?
C16 H16A . 0.93 ?
C17 C22 . 1.391(3) ?
C17 C18 . 1.397(3) ?
C18 C19 . 1.384(3) ?
C18 H18A . 0.93 ?
C19 C20 . 1.377(3) ?
C19 H19A . 0.93 ?
C20 C21 . 1.381(3) ?
C21 C22 . 1.383(3) ?
C21 H21A . 0.93 ?
C22 H22A . 0.93 ?

loop_
_geom_hbond_atom_site_label_D
_geom_hbond_atom_site_label_H
_geom_hbond_atom_site_label_A
_geom_hbond_site_symmetry_A
_geom_hbond_distance_DH
_geom_hbond_distance_HA
_geom_hbond_distance_DA
_geom_hbond_angle_DHA
_geom_hbond_publ_flag
C15 H15A N2 1_665 0.93 2.60 3.495(3) 162 yes
C21 H21A Cl1 1_546 0.93 2.81 3.691(2) 159 yes

loop_
_geom_torsion_atom_site_label_1
_geom_torsion_atom_site_label_2
_geom_torsion_atom_site_label_3
_geom_torsion_atom_site_label_4
_geom_torsion_site_symmetry_1
_geom_torsion_site_symmetry_2
_geom_torsion_site_symmetry_3
_geom_torsion_site_symmetry_4
_geom_torsion
_geom_torsion_publ_flag
C8 N1 N2 C9 . . . . -0.1(2) ?
C9 N3 N4 C11 . . . . -21.5(3) ?
C8 N3 N4 C11 . . . . 166.81(17) ?
C6 C1 C2 C3 . . . . 0.0(3) ?
C1 C2 C3 C4 . . . . -1.3(3) ?
C1 C2 C3 Cl1 . . . . 178.71(16) ?
C2 C3 C4 C5 . . . . 0.8(4) ?
Cl1 C3 C4 C5 . . . . -179.26(18) ?
C3 C4 C5 C6 . . . . 1.1(4) ?
C7 O1 C6 C5 . . . . 161.28(18) ?
C7 O1 C6 C1 . . . . -19.9(3) ?
C4 C5 C6 O1 . . . . 176.5(2) ?
C4 C5 C6 C1 . . . . -2.4(3) ?
C2 C1 C6 O1 . . . . -176.98(18) ?
C2 C1 C6 C5 . . . . 1.8(3) ?
C6 O1 C7 C8 . . . . -172.11(16) ?
N2 N1 C8 N3 . . . . -0.7(2) ?
N2 N1 C8 C7 . . . . -174.39(17) ?
C9 N3 C8 N1 . . . . 1.1(2) ?
N4 N3 C8 N1 . . . . 174.43(16) ?
C9 N3 C8 C7 . . . . 174.73(17) ?
N4 N3 C8 C7 . . . . -12.0(3) ?
O1 C7 C8 N1 . . . . -132.7(2) ?
O1 C7 C8 N3 . . . . 54.6(3) ?
N1 N2 C9 N3 . . . . 0.8(2) ?
N1 N2 C9 S1 . . . . -177.89(13) ?
C8 N3 C9 N2 . . . . -1.18(19) ?
N4 N3 C9 N2 . . . . -174.25(16) ?
C8 N3 C9 S1 . . . . 177.59(13) ?
N4 N3 C9 S1 . . . . 4.5(2) ?
C10 S1 C9 N2 . . . . -155.83(17) ?
C10 S1 C9 N3 . . . . 25.61(15) ?
C9 S1 C10 C16 . . . . 135.40(16) ?
C9 S1 C10 C11 . . . . -42.97(14) ?
N3 N4 C11 C12 . . . . 175.41(15) ?
N3 N4 C11 C10 . . . . -2.5(3) ?
C16 C10 C11 N4 . . . . -140.1(2) ?
S1 C10 C11 N4 . . . . 38.2(2) ?
C16 C10 C11 C12 . . . . 42.0(3) ?
S1 C10 C11 C12 . . . . -139.59(14) ?
N4 C11 C12 C13 . . . . -156.04(19) ?
C10 C11 C12 C13 . . . . 22.0(3) ?
N4 C11 C12 S2 . . . . 16.7(2) ?
C10 C11 C12 S2 . . . . -165.26(13) ?
C15 S2 C12 C13 . . . . -0.15(16) ?
C15 S2 C12 C11 . . . . -174.03(15) ?
C11 C12 C13 C14 . . . . 173.10(18) ?
S2 C12 C13 C14 . . . . -0.1(2) ?
C12 C13 C14 C15 . . . . 0.4(3) ?
C12 C13 C14 N5 . . . . -176.46(18) ?
O3 N5 C14 C15 . . . . -178.6(2) ?
O2 N5 C14 C15 . . . . 1.6(4) ?
O3 N5 C14 C13 . . . . -2.0(3) ?
O2 N5 C14 C13 . . . . 178.2(2) ?
C13 C14 C15 S2 . . . . -0.5(2) ?
N5 C14 C15 S2 . . . . 176.31(17) ?
C12 S2 C15 C14 . . . . 0.37(16) ?
C11 C10 C16 C17 . . . . 177.31(17) ?
S1 C10 C16 C17 . . . . -0.9(3) ?
C10 C16 C17 C22 . . . . 39.3(3) ?
C10 C16 C17 C18 . . . . -141.3(2) ?
C22 C17 C18 C19 . . . . -2.3(3) ?
C16 C17 C18 C19 . . . . 178.31(18) ?
C17 C18 C19 C20 . . . . 0.9(3) ?
C18 C19 C20 C21 . . . . 0.7(3) ?
C18 C19 C20 Cl2 . . . . 179.75(16) ?
C19 C20 C21 C22 . . . . -0.8(3) ?
Cl2 C20 C21 C22 . . . . -179.87(15) ?
C20 C21 C22 C17 . . . . -0.6(3) ?
C18 C17 C22 C21 . . . . 2.2(3) ?
C16 C17 C22 C21 . . . . -178.45(18) ?
